data_4078098
loop_
_publ_author_name
'Przyojski, Jacob A.'
'Arman, Hadi D.'
'Tonzetich, Zachary J.'

_publ_section_title
;
 Complexes of Iron(II) and Iron(III) Containing Aryl-Substituted
 N-Heterocyclic Carbene Ligands
;
_journal_issue 8
_journal_name_full Organometallics
_journal_page_first 3264
_journal_paper_doi 10.1021/om300106u
_journal_volume 31
_journal_year 2012
_chemical_formula_moiety 'C27 H34 Cl5 Fe N2'
_chemical_formula_sum 'C27 H34 Cl5 Fe N2'
_chemical_formula_weight 619.66
_chemical_name_systematic
;
<b>[FeCl~3~(IPr^Cl^)]</b>  
 ? 
;
_space_group_IT_number 14
_symmetry_cell_setting monoclinic
_symmetry_space_group_name_Hall '-P 2ybc'
_symmetry_space_group_name_H-M 'P 1 21/c 1'
_atom_sites_solution_hydrogens geom
_atom_sites_solution_primary direct
_atom_sites_solution_secondary difmap
_audit_creation_method SHELXL-97
_cell_angle_alpha 90.00
_cell_angle_beta 95.156(7)
_cell_angle_gamma 90.00
_cell_formula_units_Z 4
_cell_length_a 19.676(4)
_cell_length_b 8.9433(16)
_cell_length_c 16.847(4)
_cell_measurement_reflns_used 13297
_cell_measurement_temperature 98(2)
_cell_measurement_theta_max 27.6
_cell_measurement_theta_min 3.1
_cell_volume 2952.5(11)
_computing_cell_refinement
;
CrystalClear-SM Expert 2.0 r3 (Rigaku, 2009)
;
_computing_data_collection
;
CrystalClear-SM Expert 2.0 r3 (Rigaku, 2009)
;
_computing_data_reduction
;
CrystalClear-SM Expert 2.0 r3 (Rigaku, 2009)
;
_computing_publication_material 'publCIF (Westrip, 2010)'
_computing_structure_refinement 'SHELXL-97 (Sheldrick, 1997)'
_computing_structure_solution 'SHELXS-97 (Sheldrick, 1990)'
_diffrn_ambient_temperature 98(2)
_diffrn_detector_area_resol_mean 28.5714
_diffrn_measured_fraction_theta_full 0.997
_diffrn_measured_fraction_theta_max 0.997
_diffrn_measurement_device_type
;
Saturn724 (2x2 bin mode)
;
_diffrn_measurement_method \w
_diffrn_radiation_monochromator graphite
_diffrn_radiation_source 'sealed tube'
_diffrn_radiation_type MoK\a
_diffrn_radiation_wavelength 0.71073
_diffrn_reflns_av_R_equivalents 0.0298
_diffrn_reflns_av_sigmaI/netI 0.0343
_diffrn_reflns_limit_h_max 23
_diffrn_reflns_limit_h_min -24
_diffrn_reflns_limit_k_max 11
_diffrn_reflns_limit_k_min -9
_diffrn_reflns_limit_l_max 19
_diffrn_reflns_limit_l_min -20
_diffrn_reflns_number 17104
_diffrn_reflns_reduction_process 'Lp corrections applied'
_diffrn_reflns_theta_full 26.00
_diffrn_reflns_theta_max 26.00
_diffrn_reflns_theta_min 3.05
_diffrn_standards_decay_% <1
_diffrn_standards_interval_count 0
_diffrn_standards_number 0
_exptl_absorpt_coefficient_mu 0.982
_exptl_absorpt_correction_T_max 1.000
_exptl_absorpt_correction_T_min 0.763
_exptl_absorpt_correction_type multi-scan
_exptl_absorpt_process_details 'ABSCOR (Higashi, 1995)'
_exptl_crystal_colour red
_exptl_crystal_density_diffrn 1.394
_exptl_crystal_density_method 'not measured'
_exptl_crystal_description chunk
_exptl_crystal_F_000 1284
_exptl_crystal_size_max 0.50
_exptl_crystal_size_mid 0.39
_exptl_crystal_size_min 0.20
_refine_diff_density_max 0.851
_refine_diff_density_min -0.449
_refine_diff_density_rms 0.064
_refine_ls_extinction_method none
_refine_ls_goodness_of_fit_ref 1.002
_refine_ls_hydrogen_treatment constr
_refine_ls_matrix_type full
_refine_ls_number_parameters 316
_refine_ls_number_reflns 5781
_refine_ls_number_restraints 0
_refine_ls_restrained_S_all 1.002
_refine_ls_R_factor_all 0.0427
_refine_ls_R_factor_gt 0.0366
_refine_ls_shift/su_max 0.000
_refine_ls_shift/su_mean 0.000
_refine_ls_structure_factor_coef Fsqd
_refine_ls_weighting_details 'calc w=1/[\s^2^(Fo^2^)+(0.0420P)^2^+3.5000P] where P=(Fo^2^+2Fc^2^)/3'
_refine_ls_weighting_scheme calc
_refine_ls_wR_factor_gt 0.0903
_refine_ls_wR_factor_ref 0.0940
_reflns_number_gt 5098
_reflns_number_total 5781
_reflns_threshold_expression >2sigma(I)
_cod_data_source_file om300106u_si_002.cif
_cod_data_source_block cd0922a
_cod_original_sg_symbol_H-M P2(1)/c
_cod_database_code 4078098

loop_
_symmetry_equiv_pos_as_xyz
'x, y, z'
'-x, y+1/2, -z+1/2'
'-x, -y, -z'
'x, -y-1/2, z-1/2'

loop_
_atom_site_label
_atom_site_type_symbol
_atom_site_fract_x
_atom_site_fract_y
_atom_site_fract_z
_atom_site_U_iso_or_equiv
_atom_site_adp_type
_atom_site_occupancy
_atom_site_symmetry_multiplicity
_atom_site_calc_flag
_atom_site_refinement_flags
Fe1 Fe 0.242315(15) 0.60781(4) 0.05377(2) 0.02346(10) Uani 1 1 d .
Cl1 Cl 0.35609(3) 0.13944(6) 0.26852(3) 0.02455(13) Uani 1 1 d .
Cl2 Cl 0.18488(3) 0.17737(6) 0.29906(3) 0.02536(13) Uani 1 1 d .
Cl4 Cl 0.31798(3) 0.59207(8) -0.03173(4) 0.03662(16) Uani 1 1 d .
Cl5 Cl 0.25450(4) 0.82382(7) 0.11325(5) 0.04324(18) Uani 1 1 d .
Cl3 Cl 0.14149(3) 0.59509(10) -0.00770(5) 0.0558(2) Uani 1 1 d .
N2 N 0.20399(8) 0.37807(18) 0.18295(10) 0.0165(3) Uani 1 1 d .
N1 N 0.31047(8) 0.35610(19) 0.16476(10) 0.0167(3) Uani 1 1 d .
C4 C 0.37742(10) 0.3810(2) 0.13826(13) 0.0177(4) Uani 1 1 d .
C3 C 0.23069(10) 0.2697(2) 0.23506(13) 0.0186(4) Uani 1 1 d .
C1 C 0.25305(10) 0.4325(2) 0.13884(12) 0.0174(4) Uani 1 1 d .
C16 C 0.13353(10) 0.4258(2) 0.17575(13) 0.0192(4) Uani 1 1 d .
C2 C 0.29719(10) 0.2559(2) 0.22366(13) 0.0179(4) Uani 1 1 d .
C13 C 0.38902(12) 0.6049(2) 0.23251(15) 0.0263(5) Uani 1 1 d .
H13A H 0.3391 0.6077 0.2243 0.032 Uiso 1 1 calc R
C5 C 0.40163(10) 0.2785(2) 0.08504(13) 0.0210(4) Uani 1 1 d .
C9 C 0.41457(11) 0.5045(2) 0.16921(13) 0.0218(4) Uani 1 1 d .
C17 C 0.11755(11) 0.5565(2) 0.21541(14) 0.0225(4) Uani 1 1 d .
C20 C 0.01981(12) 0.3935(3) 0.12082(16) 0.0313(5) Uani 1 1 d .
H20A H -0.0136 0.3399 0.0904 0.038 Uiso 1 1 calc R
C22 C 0.16974(12) 0.6378(3) 0.27186(15) 0.0263(5) Uani 1 1 d .
H22A H 0.2149 0.6213 0.2531 0.032 Uiso 1 1 calc R
C8 C 0.47809(11) 0.5265(3) 0.14137(15) 0.0278(5) Uani 1 1 d .
H8A H 0.5041 0.6088 0.1590 0.033 Uiso 1 1 calc R
C18 C 0.05029(12) 0.6047(3) 0.20385(16) 0.0308(5) Uani 1 1 d .
H18A H 0.0372 0.6918 0.2285 0.037 Uiso 1 1 calc R
C10 C 0.35970(11) 0.1449(3) 0.05386(14) 0.0253(5) Uani 1 1 d .
H10A H 0.3323 0.1124 0.0965 0.030 Uiso 1 1 calc R
C21 C 0.08628(11) 0.3392(3) 0.12960(14) 0.0240(5) Uani 1 1 d .
C7 C 0.50318(11) 0.4290(3) 0.08821(15) 0.0303(5) Uani 1 1 d .
H7A H 0.5460 0.4461 0.0706 0.036 Uiso 1 1 calc R
C19 C 0.00275(12) 0.5240(3) 0.15602(17) 0.0346(6) Uani 1 1 d .
H19A H -0.0418 0.5594 0.1476 0.042 Uiso 1 1 calc R
C6 C 0.46606(11) 0.3067(3) 0.06070(14) 0.0271(5) Uani 1 1 d .
H6A H 0.4843 0.2416 0.0252 0.033 Uiso 1 1 calc R
C25 C 0.10400(12) 0.1939(3) 0.09058(16) 0.0326(6) Uani 1 1 d .
H25A H 0.1518 0.1709 0.1075 0.039 Uiso 1 1 calc R
C23 C 0.15800(14) 0.8057(3) 0.27546(17) 0.0354(6) Uani 1 1 d .
H23A H 0.1926 0.8502 0.3118 0.053 Uiso 1 1 calc R
H23B H 0.1139 0.8249 0.2935 0.053 Uiso 1 1 calc R
H23C H 0.1601 0.8480 0.2234 0.053 Uiso 1 1 calc R
C12 C 0.31041(14) 0.1856(3) -0.01786(18) 0.0415(7) Uani 1 1 d .
H12A H 0.2849 0.0986 -0.0358 0.062 Uiso 1 1 calc R
H12B H 0.3356 0.2222 -0.0600 0.062 Uiso 1 1 calc R
H12C H 0.2796 0.2617 -0.0029 0.062 Uiso 1 1 calc R
C11 C 0.40396(13) 0.0133(3) 0.03364(16) 0.0329(6) Uani 1 1 d .
H11A H 0.4343 -0.0126 0.0794 0.049 Uiso 1 1 calc R
H11B H 0.4301 0.0402 -0.0096 0.049 Uiso 1 1 calc R
H11C H 0.3754 -0.0708 0.0183 0.049 Uiso 1 1 calc R
C24 C 0.17072(15) 0.5738(3) 0.35580(16) 0.0379(6) Uani 1 1 d .
H24A H 0.1785 0.4679 0.3542 0.057 Uiso 1 1 calc R
H24B H 0.1277 0.5929 0.3766 0.057 Uiso 1 1 calc R
H24C H 0.2066 0.6202 0.3895 0.057 Uiso 1 1 calc R
C14 C 0.40874(16) 0.5415(3) 0.31514(16) 0.0415(7) Uani 1 1 d .
H14A H 0.3919 0.4411 0.3180 0.062 Uiso 1 1 calc R
H14B H 0.3893 0.6022 0.3543 0.062 Uiso 1 1 calc R
H14C H 0.4575 0.5412 0.3253 0.062 Uiso 1 1 calc R
C15 C 0.41524(16) 0.7651(3) 0.22873(19) 0.0436(7) Uani 1 1 d .
H15A H 0.4027 0.8057 0.1767 0.065 Uiso 1 1 calc R
H15B H 0.4640 0.7656 0.2389 0.065 Uiso 1 1 calc R
H15C H 0.3955 0.8247 0.2681 0.065 Uiso 1 1 calc R
C26 C 0.06063(15) 0.0654(3) 0.1168(2) 0.0438(7) Uani 1 1 d .
H26A H 0.0658 0.0579 0.1739 0.066 Uiso 1 1 calc R
H26B H 0.0751 -0.0262 0.0940 0.066 Uiso 1 1 calc R
H26C H 0.0136 0.0835 0.0992 0.066 Uiso 1 1 calc R
C27 C 0.0968(2) 0.2051(4) 0.00018(19) 0.0613(9) Uani 1 1 d .
H27A H 0.1244 0.2859 -0.0162 0.092 Uiso 1 1 calc R
H27B H 0.0499 0.2232 -0.0181 0.092 Uiso 1 1 calc R
H27C H 0.1115 0.1131 -0.0222 0.092 Uiso 1 1 calc R

loop_
_atom_site_aniso_label
_atom_site_aniso_U_11
_atom_site_aniso_U_22
_atom_site_aniso_U_33
_atom_site_aniso_U_23
_atom_site_aniso_U_13
_atom_site_aniso_U_12
Fe1 0.01968(16) 0.03070(19) 0.02003(18) 0.01002(13) 0.00197(12) 0.00069(12)
Cl1 0.0246(3) 0.0232(3) 0.0257(3) 0.0057(2) 0.0013(2) 0.00558(19)
Cl2 0.0279(3) 0.0232(3) 0.0262(3) 0.0051(2) 0.0086(2) -0.0018(2)
Cl4 0.0344(3) 0.0474(4) 0.0300(3) 0.0116(3) 0.0139(3) 0.0035(3)
Cl5 0.0603(4) 0.0273(3) 0.0445(4) 0.0071(3) 0.0178(3) 0.0012(3)
Cl3 0.0259(3) 0.0889(6) 0.0498(5) 0.0431(4) -0.0120(3) -0.0127(3)
N2 0.0174(8) 0.0173(8) 0.0149(9) 0.0000(7) 0.0028(7) 0.0004(6)
N1 0.0174(8) 0.0198(8) 0.0130(9) -0.0007(7) 0.0023(6) -0.0003(6)
C4 0.0156(9) 0.0230(10) 0.0145(10) 0.0049(8) 0.0012(8) 0.0003(7)
C3 0.0230(10) 0.0170(10) 0.0160(11) -0.0006(8) 0.0030(8) -0.0012(8)
C1 0.0177(9) 0.0213(10) 0.0133(10) -0.0019(8) 0.0015(8) -0.0013(8)
C16 0.0155(9) 0.0248(11) 0.0177(11) 0.0049(9) 0.0039(8) 0.0022(8)
C2 0.0219(10) 0.0159(9) 0.0157(11) -0.0008(8) -0.0002(8) 0.0011(7)
C13 0.0281(11) 0.0256(11) 0.0239(12) -0.0026(9) -0.0054(9) -0.0029(9)
C5 0.0207(10) 0.0262(11) 0.0160(11) 0.0035(9) 0.0015(8) 0.0034(8)
C9 0.0225(10) 0.0240(11) 0.0181(11) 0.0059(9) -0.0033(8) -0.0008(8)
C17 0.0253(10) 0.0227(11) 0.0204(11) 0.0047(9) 0.0073(9) 0.0024(8)
C20 0.0207(11) 0.0435(14) 0.0289(14) 0.0042(11) -0.0012(9) -0.0055(10)
C22 0.0297(11) 0.0234(11) 0.0264(13) -0.0037(9) 0.0054(9) 0.0008(9)
C8 0.0219(10) 0.0316(12) 0.0285(13) 0.0106(10) -0.0062(9) -0.0067(9)
C18 0.0287(12) 0.0289(12) 0.0361(15) 0.0027(10) 0.0099(10) 0.0068(9)
C10 0.0285(11) 0.0284(11) 0.0198(12) -0.0050(9) 0.0066(9) 0.0005(9)
C21 0.0221(10) 0.0323(12) 0.0179(11) 0.0011(9) 0.0036(8) -0.0028(9)
C7 0.0170(10) 0.0423(14) 0.0318(14) 0.0148(11) 0.0034(9) -0.0014(9)
C19 0.0200(11) 0.0452(15) 0.0391(15) 0.0110(12) 0.0049(10) 0.0079(10)
C6 0.0242(11) 0.0371(13) 0.0210(12) 0.0065(10) 0.0074(9) 0.0070(9)
C25 0.0255(11) 0.0406(14) 0.0314(14) -0.0122(11) 0.0011(10) -0.0065(10)
C23 0.0500(15) 0.0242(12) 0.0327(15) -0.0013(10) 0.0072(12) 0.0025(11)
C12 0.0403(14) 0.0404(15) 0.0404(17) -0.0107(13) -0.0147(12) 0.0043(11)
C11 0.0402(13) 0.0313(13) 0.0279(14) -0.0051(10) 0.0058(11) 0.0053(10)
C24 0.0583(17) 0.0271(13) 0.0267(14) -0.0009(10) -0.0049(12) 0.0037(11)
C14 0.0694(19) 0.0324(14) 0.0220(14) -0.0018(11) 0.0002(13) -0.0055(13)
C15 0.0644(18) 0.0248(13) 0.0397(17) 0.0007(11) -0.0060(14) -0.0054(12)
C26 0.0457(16) 0.0365(15) 0.0488(18) -0.0038(13) 0.0019(13) -0.0060(12)
C27 0.090(3) 0.062(2) 0.0331(18) -0.0163(16) 0.0140(17) -0.0135(19)

loop_
_atom_type_symbol
_atom_type_description
_atom_type_scat_dispersion_real
_atom_type_scat_dispersion_imag
_atom_type_scat_source
C C 0.0033 0.0016 'International Tables Vol C Tables 4.2.6.8 and 6.1.1.4'
H H 0.0000 0.0000 'International Tables Vol C Tables 4.2.6.8 and 6.1.1.4'
N N 0.0061 0.0033 'International Tables Vol C Tables 4.2.6.8 and 6.1.1.4'
Cl Cl 0.1484 0.1585 'International Tables Vol C Tables 4.2.6.8 and 6.1.1.4'
Fe Fe 0.3463 0.8444 'International Tables Vol C Tables 4.2.6.8 and 6.1.1.4'

loop_
_geom_angle_atom_site_label_1
_geom_angle_atom_site_label_2
_geom_angle_atom_site_label_3
_geom_angle
C1 Fe1 Cl3 108.47(6)
C1 Fe1 Cl4 111.61(6)
Cl3 Fe1 Cl4 109.55(4)
C1 Fe1 Cl5 110.14(6)
Cl3 Fe1 Cl5 109.02(4)
Cl4 Fe1 Cl5 108.02(3)
C1 N2 C3 110.52(17)
C1 N2 C16 124.84(17)
C3 N2 C16 124.64(17)
C1 N1 C2 110.61(17)
C1 N1 C4 125.32(17)
C2 N1 C4 123.98(17)
C5 C4 C9 124.10(19)
C5 C4 N1 118.08(18)
C9 C4 N1 117.79(19)
C2 C3 N2 107.07(18)
C2 C3 Cl2 129.06(17)
N2 C3 Cl2 123.87(15)
N1 C1 N2 104.79(17)
N1 C1 Fe1 128.18(15)
N2 C1 Fe1 126.93(14)
C21 C16 C17 124.41(19)
C21 C16 N2 118.03(19)
C17 C16 N2 117.55(19)
C3 C2 N1 107.00(18)
C3 C2 Cl1 129.16(17)
N1 C2 Cl1 123.83(15)
C9 C13 C14 110.5(2)
C9 C13 C15 113.1(2)
C14 C13 C15 109.2(2)
C9 C13 H13A 108.0
C14 C13 H13A 108.0
C15 C13 H13A 108.0
C6 C5 C4 116.3(2)
C6 C5 C10 121.5(2)
C4 C5 C10 122.18(18)
C8 C9 C4 116.3(2)
C8 C9 C13 121.3(2)
C4 C9 C13 122.38(19)
C18 C17 C16 116.5(2)
C18 C17 C22 121.4(2)
C16 C17 C22 122.08(19)
C19 C20 C21 121.2(2)
C19 C20 H20A 119.4
C21 C20 H20A 119.4
C17 C22 C23 113.6(2)
C17 C22 C24 110.6(2)
C23 C22 C24 108.9(2)
C17 C22 H22A 107.9
C23 C22 H22A 107.9
C24 C22 H22A 107.9
C7 C8 C9 121.2(2)
C7 C8 H8A 119.4
C9 C8 H8A 119.4
C19 C18 C17 120.4(2)
C19 C18 H18A 119.8
C17 C18 H18A 119.8
C5 C10 C11 112.48(19)
C5 C10 C12 111.9(2)
C11 C10 C12 110.1(2)
C5 C10 H10A 107.4
C11 C10 H10A 107.4
C12 C10 H10A 107.4
C20 C21 C16 116.1(2)
C20 C21 C25 120.4(2)
C16 C21 C25 123.5(2)
C6 C7 C8 121.0(2)
C6 C7 H7A 119.5
C8 C7 H7A 119.5
C20 C19 C18 121.3(2)
C20 C19 H19A 119.3
C18 C19 H19A 119.3
C7 C6 C5 121.1(2)
C7 C6 H6A 119.5
C5 C6 H6A 119.5
C21 C25 C27 112.0(2)
C21 C25 C26 111.4(2)
C27 C25 C26 109.7(2)
C21 C25 H25A 107.8
C27 C25 H25A 107.8
C26 C25 H25A 107.8
C22 C23 H23A 109.5
C22 C23 H23B 109.5
H23A C23 H23B 109.5
C22 C23 H23C 109.5
H23A C23 H23C 109.5
H23B C23 H23C 109.5
C10 C12 H12A 109.5
C10 C12 H12B 109.5
H12A C12 H12B 109.5
C10 C12 H12C 109.5
H12A C12 H12C 109.5
H12B C12 H12C 109.5
C10 C11 H11A 109.5
C10 C11 H11B 109.5
H11A C11 H11B 109.5
C10 C11 H11C 109.5
H11A C11 H11C 109.5
H11B C11 H11C 109.5
C22 C24 H24A 109.5
C22 C24 H24B 109.5
H24A C24 H24B 109.5
C22 C24 H24C 109.5
H24A C24 H24C 109.5
H24B C24 H24C 109.5
C13 C14 H14A 109.5
C13 C14 H14B 109.5
H14A C14 H14B 109.5
C13 C14 H14C 109.5
H14A C14 H14C 109.5
H14B C14 H14C 109.5
C13 C15 H15A 109.5
C13 C15 H15B 109.5
H15A C15 H15B 109.5
C13 C15 H15C 109.5
H15A C15 H15C 109.5
H15B C15 H15C 109.5
C25 C26 H26A 109.5
C25 C26 H26B 109.5
H26A C26 H26B 109.5
C25 C26 H26C 109.5
H26A C26 H26C 109.5
H26B C26 H26C 109.5
C25 C27 H27A 109.5
C25 C27 H27B 109.5
H27A C27 H27B 109.5
C25 C27 H27C 109.5
H27A C27 H27C 109.5
H27B C27 H27C 109.5

loop_
_geom_bond_atom_site_label_1
_geom_bond_atom_site_label_2
_geom_bond_distance
Fe1 C1 2.122(2)
Fe1 Cl3 2.1568(8)
Fe1 Cl4 2.1670(8)
Fe1 Cl5 2.1796(8)
Cl1 C2 1.686(2)
Cl2 C3 1.683(2)
N2 C1 1.360(3)
N2 C3 1.379(3)
N2 C16 1.445(2)
N1 C1 1.358(3)
N1 C2 1.380(3)
N1 C4 1.446(3)
C4 C5 1.395(3)
C4 C9 1.399(3)
C3 C2 1.345(3)
C16 C21 1.392(3)
C16 C17 1.396(3)
C13 C9 1.514(3)
C13 C14 1.521(3)
C13 C15 1.526(3)
C13 H13A 0.9800
C5 C6 1.390(3)
C5 C10 1.519(3)
C9 C8 1.388(3)
C17 C18 1.389(3)
C17 C22 1.521(3)
C20 C19 1.365(4)
C20 C21 1.391(3)
C20 H20A 0.9300
C22 C23 1.522(3)
C22 C24 1.524(4)
C22 H22A 0.9800
C8 C7 1.373(4)
C8 H8A 0.9300
C18 C19 1.382(4)
C18 H18A 0.9300
C10 C11 1.521(3)
C10 C12 1.524(3)
C10 H10A 0.9800
C21 C25 1.511(3)
C7 C6 1.373(4)
C7 H7A 0.9300
C19 H19A 0.9300
C6 H6A 0.9300
C25 C27 1.520(4)
C25 C26 1.520(4)
C25 H25A 0.9800
C23 H23A 0.9600
C23 H23B 0.9600
C23 H23C 0.9600
C12 H12A 0.9600
C12 H12B 0.9600
C12 H12C 0.9600
C11 H11A 0.9600
C11 H11B 0.9600
C11 H11C 0.9600
C24 H24A 0.9600
C24 H24B 0.9600
C24 H24C 0.9600
C14 H14A 0.9600
C14 H14B 0.9600
C14 H14C 0.9600
C15 H15A 0.9600
C15 H15B 0.9600
C15 H15C 0.9600
C26 H26A 0.9600
C26 H26B 0.9600
C26 H26C 0.9600
C27 H27A 0.9600
C27 H27B 0.9600
C27 H27C 0.9600
